data_4505128
loop_
_publ_author_name
'Crispini, Alessandra'
'Pucci, Daniela'
'Bellusci, Anna'
'Barberio, Giovanna'
'La Deda, Massimo'
'Cataldi, Antonella'
'Ghedini, Mauro'

_publ_section_title
;
 Hydrogen-Bonding Network in Metal&#x2212;Pterin Complexes:&#x2009;
 Synthesis and Characterization of Water-Soluble Octahedral Nickel and
 Cadmium Pterine Derivatives
;
_journal_issue 4
_journal_name_full 'Crystal Growth &amp; Design'
_journal_page_first 1597
_journal_paper_doi 10.1021/cg050075k
_journal_volume 5
_journal_year 2005
_chemical_formula_moiety 'C7 H13 N6 Ni0.50 O3.50'
_chemical_formula_sum 'C7 H13 N6 Ni0.5 O3.5'
_chemical_formula_weight 266.59
_chemical_name_systematic
; 
Bis(2-amino-4-hydroxypteridinate)ethylenediaminenickel(II) 
;
_space_group_IT_number 13
_symmetry_cell_setting monoclinic
_symmetry_space_group_name_Hall '-P 2yc'
_symmetry_space_group_name_H-M 'P 1 2/c 1'
_atom_sites_solution_hydrogens geom
_atom_sites_solution_primary direct
_atom_sites_solution_secondary difmap
_audit_creation_method SHELXL-97
_cell_angle_alpha 90.00
_cell_angle_beta 91.16(3)
_cell_angle_gamma 90.00
_cell_formula_units_Z 4
_cell_length_a 7.8179(16)
_cell_length_b 9.4709(19)
_cell_length_c 15.568(3)
_cell_measurement_reflns_used 25
_cell_measurement_temperature 298(2)
_cell_measurement_theta_max 13.9
_cell_measurement_theta_min 7.78
_cell_volume 1152.5(4)
_computing_structure_refinement 'SHELXL-97 (Sheldrick, 1997)'
_computing_structure_solution 'SHELXS-97 (Sheldrick, 1990)'
_diffrn_ambient_temperature 298(2)
_diffrn_measured_fraction_theta_full 1.000
_diffrn_measured_fraction_theta_max 1.000
_diffrn_measurement_device_type 'R3m/V Siemens'
_diffrn_measurement_method 'theta scan'
_diffrn_radiation_monochromator graphite
_diffrn_radiation_source 'fine-focus sealed tube'
_diffrn_radiation_type MoK\a
_diffrn_radiation_wavelength 0.71073
_diffrn_reflns_av_R_equivalents 0.0272
_diffrn_reflns_av_sigmaI/netI 0.0558
_diffrn_reflns_limit_h_max 9
_diffrn_reflns_limit_h_min -9
_diffrn_reflns_limit_k_max 11
_diffrn_reflns_limit_k_min 0
_diffrn_reflns_limit_l_max 19
_diffrn_reflns_limit_l_min 0
_diffrn_reflns_number 2465
_diffrn_reflns_theta_full 26.05
_diffrn_reflns_theta_max 26.05
_diffrn_reflns_theta_min 2.15
_diffrn_standards_interval_count 48
_diffrn_standards_number 2
_exptl_absorpt_coefficient_mu 0.904
_exptl_absorpt_correction_T_max 0.8593
_exptl_absorpt_correction_T_min 0.7407
_exptl_absorpt_correction_type refdelf
_exptl_absorpt_process_details
;
Parkin S,Moezzi B & Hope H, (1995) J. Appl. Cryst. 28, 53-56
Linear fit to sin(theta)/lambda - 12 parameters
;
_exptl_crystal_colour brown-yellow
_exptl_crystal_density_diffrn 1.536
_exptl_crystal_density_method 'not measured'
_exptl_crystal_description needle
_exptl_crystal_F_000 556
_exptl_crystal_size_max 0.35
_exptl_crystal_size_mid 0.22
_exptl_crystal_size_min 0.18
_refine_diff_density_max 1.077
_refine_diff_density_min -0.636
_refine_diff_density_rms 0.111
_refine_ls_extinction_method none
_refine_ls_goodness_of_fit_ref 1.025
_refine_ls_hydrogen_treatment mixed
_refine_ls_matrix_type full
_refine_ls_number_parameters 157
_refine_ls_number_reflns 2293
_refine_ls_number_restraints 7
_refine_ls_restrained_S_all 1.033
_refine_ls_R_factor_all 0.0862
_refine_ls_R_factor_gt 0.0650
_refine_ls_shift/su_max 0.050
_refine_ls_shift/su_mean 0.002
_refine_ls_structure_factor_coef Fsqd
_refine_ls_weighting_details 'calc w=1/[\s^2^(Fo^2^)+(0.1291P)^2^+0.0000P] where P=(Fo^2^+2Fc^2^)/3'
_refine_ls_weighting_scheme calc
_refine_ls_wR_factor_gt 0.1828
_refine_ls_wR_factor_ref 0.1949
_reflns_number_gt 1650
_reflns_number_total 2293
_reflns_threshold_expression >2sigma(I)
_cod_data_source_file cg050075ksi20050301_051021.cif
_cod_data_source_block 1
_cod_original_sg_symbol_H-M 'P 2/c'
_cod_original_formula_sum 'C7 H13 N6 Ni0.50 O3.50'
_cod_database_code 4505128
_exptl_absorpt_factor_mur 0.226
_exptl_absorpt_correction_t_ave 0.8010
_exptl_absorpt_rmerge_before 0.0846
_exptl_absorpt_rmerge_after 0.0846

loop_
_symmetry_equiv_pos_as_xyz
'x, y, z'
'-x, y, -z+1/2'
'-x, -y, -z'
'x, -y, z-1/2'

loop_
_atom_site_label
_atom_site_type_symbol
_atom_site_fract_x
_atom_site_fract_y
_atom_site_fract_z
_atom_site_U_iso_or_equiv
_atom_site_adp_type
_atom_site_occupancy
_atom_site_symmetry_multiplicity
_atom_site_calc_flag
_atom_site_refinement_flags
Ni Ni 0.5000 0.15138(9) 0.7500 0.0312(3) Uani 1 2 d S
O1 O 0.2948(4) 0.1285(3) 0.8337(2) 0.0366(8) Uani 1 1 d .
N1 N 0.5967(5) -0.0111(4) 0.8298(3) 0.0342(9) Uani 1 1 d .
C2 C 0.7413(6) -0.0853(6) 0.8303(3) 0.0422(12) Uani 1 1 d .
H2 H 0.8317 -0.0573 0.7963 0.051 Uiso 1 1 calc R
C3 C 0.7567(6) -0.2056(6) 0.8820(4) 0.0437(12) Uani 1 1 d .
H3 H 0.8593 -0.2552 0.8811 0.052 Uiso 1 1 calc R
C5 C 0.4882(6) -0.1775(4) 0.9326(3) 0.0306(10) Uani 1 1 d .
C6 C 0.4724(6) -0.0568(5) 0.8814(3) 0.0299(10) Uani 1 1 d .
C7 C 0.3128(6) 0.0222(5) 0.8825(3) 0.0306(10) Uani 1 1 d .
N8 N 0.1915(5) -0.0209(4) 0.9350(2) 0.0350(9) Uani 1 1 d .
C9 C 0.2200(6) -0.1426(5) 0.9804(3) 0.0339(10) Uani 1 1 d .
C13 C 0.5795(10) 0.4472(6) 0.7735(5) 0.076(2) Uani 1 1 d .
H13A H 0.5792 0.5237 0.8150 0.091 Uiso 1 1 calc R
H13B H 0.6719 0.4643 0.7342 0.091 Uiso 1 1 calc R
N10 N 0.3608(5) -0.2232(4) 0.9816(3) 0.0361(9) Uani 1 1 d .
N12 N 0.0908(6) -0.1829(5) 1.0290(3) 0.0460(11) Uani 1 1 d .
H12A H 0.0992 -0.2580 1.0597 0.055 Uiso 1 1 d R
H12B H -0.0014 -0.1333 1.0296 0.055 Uiso 1 1 d R
N4 N 0.6361(5) -0.2532(5) 0.9318(3) 0.0399(10) Uani 1 1 d .
N11 N 0.6113(6) 0.3135(5) 0.8189(3) 0.0439(11) Uani 1 1 d .
H11A H 0.5668 0.3173 0.8717 0.053 Uiso 1 1 calc R
H11B H 0.7246 0.2986 0.8246 0.053 Uiso 1 1 calc R
O2 O 0.0000 0.2414(11) 0.7500 0.107(3) Uiso 1 2 d SD
H2W H 0.012(7) 0.297(5) 0.808(2) 0.050 Uiso 1 1 d D
O3 O -0.0223(12) 0.4643(9) 0.8731(5) 0.143(3) Uiso 1 1 d D
H3W H -0.024(7) 0.500(5) 0.9226(18) 0.050 Uiso 1 1 d D
H4W H 0.013(7) 0.537(5) 0.830(2) 0.050 Uiso 1 1 d D
O4 O 0.2977(8) -0.5221(6) 0.9490(4) 0.0885(16) Uiso 1 1 d D
H5W H 0.223(5) -0.498(6) 0.988(3) 0.050 Uiso 1 1 d D
H6W H 0.408(3) -0.518(6) 0.969(3) 0.050 Uiso 1 1 d D

loop_
_atom_site_aniso_label
_atom_site_aniso_U_11
_atom_site_aniso_U_22
_atom_site_aniso_U_33
_atom_site_aniso_U_23
_atom_site_aniso_U_13
_atom_site_aniso_U_12
Ni 0.0309(5) 0.0315(5) 0.0313(5) 0.000 0.0036(3) 0.000
O1 0.0375(18) 0.0358(19) 0.0367(17) 0.0108(14) 0.0090(14) 0.0104(14)
N1 0.030(2) 0.034(2) 0.039(2) 0.0006(17) 0.0034(16) 0.0042(17)
C2 0.028(2) 0.047(3) 0.052(3) -0.001(2) 0.006(2) 0.002(2)
C3 0.028(2) 0.044(3) 0.059(3) 0.000(3) -0.003(2) 0.012(2)
C5 0.031(2) 0.028(2) 0.033(2) -0.0033(18) -0.0043(18) 0.0006(18)
C6 0.028(2) 0.029(2) 0.033(2) -0.0046(19) -0.0015(18) 0.0030(19)
C7 0.031(2) 0.031(2) 0.030(2) -0.0029(19) 0.0009(18) 0.0035(19)
N8 0.032(2) 0.038(2) 0.035(2) 0.0025(17) 0.0076(16) 0.0056(17)
C9 0.034(2) 0.039(3) 0.029(2) 0.002(2) -0.0021(18) -0.002(2)
C13 0.105(6) 0.039(3) 0.081(5) -0.008(3) -0.029(4) -0.003(4)
N10 0.038(2) 0.032(2) 0.039(2) 0.0061(17) 0.0004(18) 0.0044(18)
N12 0.038(2) 0.049(3) 0.051(3) 0.019(2) 0.007(2) 0.002(2)
N4 0.035(2) 0.037(2) 0.047(2) 0.0019(19) -0.0043(19) 0.0064(18)
N11 0.049(3) 0.053(3) 0.029(2) -0.0021(18) -0.0053(18) -0.006(2)

loop_
_atom_type_symbol
_atom_type_description
_atom_type_scat_dispersion_real
_atom_type_scat_dispersion_imag
_atom_type_scat_source
C C 0.0033 0.0016 'International Tables Vol C Tables 4.2.6.8 and 6.1.1.4'
H H 0.0000 0.0000 'International Tables Vol C Tables 4.2.6.8 and 6.1.1.4'
N N 0.0061 0.0033 'International Tables Vol C Tables 4.2.6.8 and 6.1.1.4'
O O 0.0106 0.0060 'International Tables Vol C Tables 4.2.6.8 and 6.1.1.4'
Ni Ni 0.3393 1.1124 'International Tables Vol C Tables 4.2.6.8 and 6.1.1.4'

loop_
_geom_angle_atom_site_label_1
_geom_angle_atom_site_label_2
_geom_angle_atom_site_label_3
_geom_angle
_geom_angle_site_symmetry_1
_geom_angle_site_symmetry_3
N11 Ni N11 83.4(3) . 2_656
N11 Ni O1 94.24(16) . .
N11 Ni O1 94.60(16) 2_656 .
N11 Ni O1 94.60(16) . 2_656
N11 Ni O1 94.24(16) 2_656 2_656
O1 Ni O1 168.16(18) . 2_656
N11 Ni N1 174.49(17) . 2_656
N11 Ni N1 95.44(16) 2_656 2_656
O1 Ni N1 91.22(14) . 2_656
O1 Ni N1 80.10(14) 2_656 2_656
N11 Ni N1 95.44(16) . .
N11 Ni N1 174.49(17) 2_656 .
O1 Ni N1 80.10(14) . .
O1 Ni N1 91.22(14) 2_656 .
N1 Ni N1 86.3(2) 2_656 .
C7 O1 Ni 112.2(3) . .
C2 N1 C6 116.8(4) . .
C2 N1 Ni 133.0(4) . .
C6 N1 Ni 109.4(3) . .
N1 C2 C3 119.7(5) . .
N4 C3 C2 124.4(5) . .
N10 C5 N4 118.5(4) . .
N10 C5 C6 122.0(4) . .
N4 C5 C6 119.4(4) . .
N1 C6 C5 123.2(4) . .
N1 C6 C7 118.1(4) . .
C5 C6 C7 118.7(4) . .
O1 C7 N8 122.8(4) . .
O1 C7 C6 119.1(4) . .
N8 C7 C6 118.1(4) . .
C7 N8 C9 117.8(4) . .
N12 C9 N10 117.5(4) . .
N12 C9 N8 114.7(4) . .
N10 C9 N8 127.8(4) . .
C13 C13 N11 112.5(5) 2_656 .
C9 N10 C5 115.4(4) . .
C3 N4 C5 116.5(4) . .
C13 N11 Ni 109.1(3) . .

loop_
_geom_bond_atom_site_label_1
_geom_bond_atom_site_label_2
_geom_bond_distance
_geom_bond_site_symmetry_2
Ni N11 2.056(4) .
Ni N11 2.056(4) 2_656
Ni O1 2.098(3) .
Ni O1 2.098(3) 2_656
Ni N1 2.109(4) 2_656
Ni N1 2.109(4) .
O1 C7 1.267(5) .
N1 C2 1.331(6) .
N1 C6 1.344(6) .
C2 C3 1.400(8) .
C3 N4 1.312(7) .
C5 N10 1.340(6) .
C5 N4 1.360(6) .
C5 C6 1.397(6) .
C6 C7 1.456(6) .
C7 N8 1.328(6) .
N8 C9 1.368(6) .
C9 N12 1.329(6) .
C9 N10 1.339(6) .
C13 C13 1.430(14) 2_656
C13 N11 1.468(7) .
O3 O3 0.00(2) 1

loop_
_geom_hbond_atom_site_label_D
_geom_hbond_atom_site_label_H
_geom_hbond_atom_site_label_A
_geom_hbond_distance_DH
_geom_hbond_distance_HA
_geom_hbond_distance_DA
_geom_hbond_angle_DHA
_geom_hbond_site_symmetry_A
N12 H12A O3 0.86 2.30 3.123(9) 159.7 3_557
N12 H12B N8 0.86 2.16 2.993(6) 162.0 3_557
N11 H11A N10 0.90 2.51 3.224(6) 137.2 3_657
N11 H11B O2 0.90 2.53 3.314(5) 146.6 1_655
N11 H11B O3 0.90 2.62 3.296(10) 132.0 1_655
O2 H2W O3 1.05(3) 1.90(4) 2.860(11) 150(5) 1

loop_
_geom_torsion_atom_site_label_1
_geom_torsion_atom_site_label_2
_geom_torsion_atom_site_label_3
_geom_torsion_atom_site_label_4
_geom_torsion
_geom_torsion_site_symmetry_1
N11 Ni O1 C7 -103.3(3) .
N11 Ni O1 C7 173.1(3) 2_656
O1 Ni O1 C7 34.9(3) 2_656
N1 Ni O1 C7 77.5(3) 2_656
N1 Ni O1 C7 -8.5(3) .
N11 Ni N1 C2 -88.2(5) .
N11 Ni N1 C2 -165.3(17) 2_656
O1 Ni N1 C2 178.5(5) .
O1 Ni N1 C2 6.6(5) 2_656
N1 Ni N1 C2 86.6(5) 2_656
N11 Ni N1 C6 102.3(3) .
N11 Ni N1 C6 25(2) 2_656
O1 Ni N1 C6 9.0(3) .
O1 Ni N1 C6 -162.9(3) 2_656
N1 Ni N1 C6 -82.9(3) 2_656
C6 N1 C2 C3 0.9(7) .
Ni N1 C2 C3 -168.0(4) .
N1 C2 C3 N4 0.1(8) .
C2 N1 C6 C5 -1.3(7) .
Ni N1 C6 C5 170.1(3) .
C2 N1 C6 C7 179.9(4) .
Ni N1 C6 C7 -8.7(5) .
N10 C5 C6 N1 -178.1(4) .
N4 C5 C6 N1 0.7(7) .
N10 C5 C6 C7 0.7(7) .
N4 C5 C6 C7 179.5(4) .
Ni O1 C7 N8 -173.4(4) .
Ni O1 C7 C6 6.5(5) .
N1 C6 C7 O1 1.7(6) .
C5 C6 C7 O1 -177.2(4) .
N1 C6 C7 N8 -178.4(4) .
C5 C6 C7 N8 2.7(6) .
O1 C7 N8 C9 175.5(4) .
C6 C7 N8 C9 -4.4(6) .
C7 N8 C9 N12 -177.3(4) .
C7 N8 C9 N10 3.1(7) .
N12 C9 N10 C5 -179.2(4) .
N8 C9 N10 C5 0.4(7) .
N4 C5 N10 C9 179.0(4) .
C6 C5 N10 C9 -2.2(7) .
C2 C3 N4 C5 -0.8(8) .
N10 C5 N4 C3 179.2(4) .
C6 C5 N4 C3 0.4(7) .
C13 C13 N11 Ni 31.1(10) 2_656
N11 Ni N11 C13 -10.6(4) 2_656
O1 Ni N11 C13 -104.7(4) .
O1 Ni N11 C13 83.2(5) 2_656
N1 Ni N11 C13 67(2) 2_656
N1 Ni N11 C13 174.8(5) .
